data_7108717
loop_
_publ_author_name
'Ji-Dong Leng'
'Jun-Liang Liu'
'Yan-Zhen Zheng'
'Liviu Ungur'
'Liviu F. Chibotaru'
'Fu-Sheng Guo'
'Ming-Liang Tong'

_publ_section_title
;
 Relaxations in heterolanthanide dinuclear single-molecule magnets
;
_journal_name_full Chem.Commun.
_journal_page_first 158
_journal_paper_doi 10.1039/c2cc37036k
_journal_volume 49
_journal_year 2013
_chemical_formula_sum 'C16 H30 Cl4 Dy2 N2 O7'
_chemical_formula_weight 829.22
_chemical_name_systematic
;
?
;
_space_group_IT_number 12
_symmetry_cell_setting monoclinic
_symmetry_space_group_name_Hall '-C 2y'
_symmetry_space_group_name_H-M 'C 1 2/m 1'
_atom_sites_solution_hydrogens geom
_atom_sites_solution_primary direct
_atom_sites_solution_secondary difmap
_audit_creation_method SHELXL-97
_cell_angle_alpha 90.00
_cell_angle_beta 97.267(2)
_cell_angle_gamma 90.00
_cell_formula_units_Z 2
_cell_length_a 15.546(2)
_cell_length_b 9.2831(14)
_cell_length_c 8.8893(14)
_cell_measurement_temperature 123(2)
_cell_volume 1272.6(3)
_computing_structure_refinement 'SHELXL-97 (Sheldrick, 1997)'
_computing_structure_solution 'SHELXS-97 (Sheldrick, 1990)'
_diffrn_ambient_temperature 123(2)
_diffrn_measured_fraction_theta_full 0.966
_diffrn_measured_fraction_theta_max 0.966
_diffrn_radiation_monochromator graphite
_diffrn_radiation_source 'fine-focus sealed tube'
_diffrn_radiation_type MoK\a
_diffrn_radiation_wavelength 0.71073
_diffrn_reflns_av_R_equivalents 0.0224
_diffrn_reflns_av_sigmaI/netI 0.0325
_diffrn_reflns_limit_h_max 18
_diffrn_reflns_limit_h_min -19
_diffrn_reflns_limit_k_max 8
_diffrn_reflns_limit_k_min -11
_diffrn_reflns_limit_l_max 10
_diffrn_reflns_limit_l_min -11
_diffrn_reflns_number 3062
_diffrn_reflns_theta_full 27.00
_diffrn_reflns_theta_max 27.00
_diffrn_reflns_theta_min 2.31
_exptl_absorpt_coefficient_mu 6.284
_exptl_absorpt_correction_T_max 0.568
_exptl_absorpt_correction_T_min 0.421
_exptl_absorpt_correction_type multi-scan
_exptl_crystal_density_diffrn 2.164
_exptl_crystal_density_method 'not measured'
_exptl_crystal_F_000 792
_exptl_crystal_size_max 0.17
_exptl_crystal_size_mid 0.12
_exptl_crystal_size_min 0.09
_refine_diff_density_max 0.919
_refine_diff_density_min -0.799
_refine_diff_density_rms 0.124
_refine_ls_extinction_method none
_refine_ls_goodness_of_fit_ref 1.065
_refine_ls_hydrogen_treatment constr
_refine_ls_matrix_type full
_refine_ls_number_parameters 97
_refine_ls_number_reflns 1436
_refine_ls_number_restraints 12
_refine_ls_restrained_S_all 1.061
_refine_ls_R_factor_all 0.0225
_refine_ls_R_factor_gt 0.0208
_refine_ls_shift/su_max 0.001
_refine_ls_shift/su_mean 0.000
_refine_ls_structure_factor_coef Fsqd
_refine_ls_weighting_details 'calc w=1/[\s^2^(Fo^2^)+(0.0226P)^2^+0.1132P] where P=(Fo^2^+2Fc^2^)/3'
_refine_ls_weighting_scheme calc
_refine_ls_wR_factor_gt 0.0472
_refine_ls_wR_factor_ref 0.0482
_reflns_number_gt 1360
_reflns_number_total 1436
_reflns_threshold_expression >2sigma(I)
_cod_data_source_file c2cc37036k.txt
_cod_data_source_block 2
_cod_original_sg_symbol_H-M C2/m
_cod_database_code 7108717

loop_
_symmetry_equiv_pos_as_xyz
'x, y, z'
'-x, y, -z'
'x+1/2, y+1/2, z'
'-x+1/2, y+1/2, -z'
'-x, -y, -z'
'x, -y, z'
'-x+1/2, -y+1/2, -z'
'x+1/2, -y+1/2, z'

loop_
_atom_site_label
_atom_site_type_symbol
_atom_site_fract_x
_atom_site_fract_y
_atom_site_fract_z
_atom_site_U_iso_or_equiv
_atom_site_adp_type
_atom_site_occupancy
_atom_site_symmetry_multiplicity
_atom_site_calc_flag
_atom_site_refinement_flags
_atom_site_disorder_assembly
_atom_site_disorder_group
Dy1 Dy 0.384300(11) 0.0000 1.02738(2) 0.01432(8) Uani 1 2 d S . .
Cl1 Cl 0.37112(6) 0.23553(12) 1.19782(10) 0.0384(3) Uani 1 1 d . A .
O1 O 0.47780(17) 0.0000 0.8575(3) 0.0134(6) Uani 1 2 d S . .
O2 O 0.31843(13) 0.1567(2) 0.8344(2) 0.0177(5) Uani 1 1 d . A .
H2O H 0.2663 0.1865 0.8257 0.021 Uiso 1 1 d R . .
C1 C 0.4611(3) 0.0000 0.6948(5) 0.0174(10) Uani 1 2 d S . .
H1 H 0.5182 0.0000 0.6543 0.021 Uiso 1 2 calc SR A .
C2 C 0.4126(2) 0.1361(4) 0.6382(3) 0.0195(7) Uani 1 1 d . A .
H2A H 0.4430 0.2210 0.6869 0.023 Uiso 1 1 calc R . .
H2B H 0.4134 0.1446 0.5274 0.023 Uiso 1 1 calc R . .
C3 C 0.3191(2) 0.1372(4) 0.6714(3) 0.0178(7) Uani 1 1 d . . .
H3 H 0.2889 0.2212 0.6176 0.021 Uiso 1 1 calc R A .
C4 C 0.2707(3) 0.0000 0.6165(5) 0.0199(10) Uani 1 2 d S . .
H4A H 0.2614 0.0000 0.5043 0.024 Uiso 1 2 calc SR . .
H4B H 0.2131 0.0000 0.6528 0.024 Uiso 1 2 calc SR . .
N1 N 0.2270(2) 0.0000 1.0553(4) 0.0315(10) Uani 0.50 2 d SP A 1
C5 C 0.1524(5) 0.0000 1.0612(8) 0.0076(15) Uani 0.50 2 d SPU A 1
C6 C 0.0564(6) 0.0000 1.0462(13) 0.038(3) Uani 0.50 2 d SP . 1
H6A H 0.0373 0.0000 1.1448 0.056 Uiso 0.50 2 d SPR . 1
H6B H 0.0348 0.0844 0.9916 0.056 Uiso 0.50 1 d PR . 1
O1W O 0.2270(2) 0.0000 1.0553(4) 0.0315(10) Uani 0.50 2 d SP A 2
H1WA H 0.2020 -0.0719 1.0086 0.038 Uiso 0.25 1 d PR A 2
H1WB H 0.2201 0.0000 1.1490 0.038 Uiso 0.50 2 d SPR A 2
N2 N 0.1215(6) 0.0000 1.2872(10) 0.032(2) Uani 0.50 2 d SP . .
C7 C 0.0709(6) 0.0000 1.3712(11) 0.025(2) Uani 0.50 2 d SP . .
C8 C 0.0077(19) 0.0000 1.480(3) 0.046(5) Uani 0.50 2 d SPU . .
H8A H -0.0251 -0.0813 1.4372 0.069 Uiso 0.50 1 d PR . .
H8B H 0.0269 0.0000 1.5866 0.069 Uiso 0.50 2 d SPR . .

loop_
_atom_site_aniso_label
_atom_site_aniso_U_11
_atom_site_aniso_U_22
_atom_site_aniso_U_33
_atom_site_aniso_U_23
_atom_site_aniso_U_13
_atom_site_aniso_U_12
Dy1 0.00962(12) 0.02047(14) 0.01289(12) 0.000 0.00145(7) 0.000
Cl1 0.0246(4) 0.0557(7) 0.0315(5) -0.0245(4) -0.0101(4) 0.0225(4)
O1 0.0118(14) 0.0169(17) 0.0115(13) 0.000 0.0012(11) 0.000
O2 0.0147(10) 0.0236(13) 0.0146(10) -0.0014(9) 0.0016(8) 0.0052(9)
C1 0.013(2) 0.026(3) 0.013(2) 0.000 0.0009(16) 0.000
C2 0.0219(17) 0.0231(19) 0.0132(14) 0.0045(13) 0.0009(12) -0.0036(14)
C3 0.0189(16) 0.0213(18) 0.0127(14) 0.0036(12) 0.0000(11) 0.0016(13)
C4 0.012(2) 0.031(3) 0.016(2) 0.000 0.0003(16) 0.000
N1 0.0178(19) 0.052(3) 0.0238(19) 0.000 -0.0001(15) 0.000
C5 0.0071(17) 0.0078(17) 0.0080(17) 0.000 0.0017(10) 0.000
C6 0.015(5) 0.050(8) 0.048(7) 0.000 0.007(4) 0.000
O1W 0.0178(19) 0.052(3) 0.0238(19) 0.000 -0.0001(15) 0.000
N2 0.030(5) 0.029(5) 0.036(5) 0.000 0.004(4) 0.000
C7 0.025(5) 0.021(6) 0.029(5) 0.000 0.001(4) 0.000
C8 0.042(8) 0.047(6) 0.051(10) 0.000 0.010(7) 0.000

loop_
_atom_type_symbol
_atom_type_description
_atom_type_scat_dispersion_real
_atom_type_scat_dispersion_imag
_atom_type_scat_source
C C 0.0033 0.0016 'International Tables Vol C Tables 4.2.6.8 and 6.1.1.4'
H H 0.0000 0.0000 'International Tables Vol C Tables 4.2.6.8 and 6.1.1.4'
N N 0.0061 0.0033 'International Tables Vol C Tables 4.2.6.8 and 6.1.1.4'
O O 0.0106 0.0060 'International Tables Vol C Tables 4.2.6.8 and 6.1.1.4'
Cl Cl 0.1484 0.1585 'International Tables Vol C Tables 4.2.6.8 and 6.1.1.4'
Dy Dy -0.1892 4.4098 'International Tables Vol C Tables 4.2.6.8 and 6.1.1.4'

loop_
_geom_angle_atom_site_label_1
_geom_angle_atom_site_label_2
_geom_angle_atom_site_label_3
_geom_angle
_geom_angle_site_symmetry_1
_geom_angle_site_symmetry_3
O1 Dy1 O1 69.08(11) . 5_657
O1 Dy1 O2 76.65(7) . 6
O1 Dy1 O2 128.65(7) 5_657 6
O1 Dy1 O2 76.65(7) . .
O1 Dy1 O2 128.65(7) 5_657 .
O2 Dy1 O2 75.38(10) 6 .
O1 Dy1 N1 143.36(11) . .
O1 Dy1 N1 147.57(11) 5_657 .
O2 Dy1 N1 74.54(8) 6 .
O2 Dy1 N1 74.54(8) . .
O1 Dy1 Cl1 119.12(3) . .
O1 Dy1 Cl1 83.10(4) 5_657 .
O2 Dy1 Cl1 148.07(5) 6 .
O2 Dy1 Cl1 81.50(6) . .
N1 Dy1 Cl1 78.31(5) . .
O1 Dy1 Cl1 119.12(3) . 6
O1 Dy1 Cl1 83.10(4) 5_657 6
O2 Dy1 Cl1 81.50(6) 6 6
O2 Dy1 Cl1 148.07(5) . 6
N1 Dy1 Cl1 78.31(5) . 6
Cl1 Dy1 Cl1 109.18(5) . 6
O1 Dy1 Dy1 34.81(6) . 5_657
O1 Dy1 Dy1 34.27(7) 5_657 5_657
O2 Dy1 Dy1 104.04(5) 6 5_657
O2 Dy1 Dy1 104.04(5) . 5_657
N1 Dy1 Dy1 178.17(8) . 5_657
Cl1 Dy1 Dy1 102.70(2) . 5_657
Cl1 Dy1 Dy1 102.70(2) 6 5_657
C1 O1 Dy1 129.3(2) . .
C1 O1 Dy1 119.8(2) . 5_657
Dy1 O1 Dy1 110.92(11) . 5_657
C3 O2 Dy1 125.63(18) . .
C3 O2 H2O 94.4 . .
Dy1 O2 H2O 125.6 . .
O1 C1 C2 110.6(2) . 6
O1 C1 C2 110.6(2) . .
C2 C1 C2 112.0(3) 6 .
O1 C1 H1 107.8 . .
C2 C1 H1 107.8 6 .
C2 C1 H1 107.8 . .
C3 C2 C1 112.8(3) . .
C3 C2 H2A 109.0 . .
C1 C2 H2A 109.0 . .
C3 C2 H2B 109.0 . .
C1 C2 H2B 109.0 . .
H2A C2 H2B 107.8 . .
O2 C3 C2 108.7(2) . .
O2 C3 C4 110.8(3) . .
C2 C3 C4 112.1(3) . .
O2 C3 H3 108.4 . .
C2 C3 H3 108.4 . .
C4 C3 H3 108.4 . .
C3 C4 C3 113.0(3) . 6
C3 C4 H4A 109.0 . .
C3 C4 H4A 109.0 6 .
C3 C4 H4B 109.0 . .
C3 C4 H4B 109.0 6 .
H4A C4 H4B 107.8 . .
C5 N1 Dy1 176.8(4) . .
C5 N1 H1WA 68.1 . .
Dy1 N1 H1WA 110.2 . .
C5 N1 H1WB 73.0 . .
Dy1 N1 H1WB 110.1 . .
H1WA N1 H1WB 111.7 . .
N1 C5 C6 172.4(8) . .
N1 C5 H1WA 43.0 . .
C6 C5 H1WA 132.6 . .
N1 C5 H1WB 41.6 . .
C6 C5 H1WB 146.1 . .
H1WA C5 H1WB 72.3 . .
C5 C6 C6 158.8(13) . 5_557
C5 C6 H6A 110.0 . .
C6 C6 H6A 91.2 5_557 .
C5 C6 H6B 109.2 . .
C6 C6 H6B 61.4 5_557 .
H6A C6 H6B 109.5 . .
N2 C7 C8 179.2(14) . .
N2 C7 C8 176.7(12) . 5_558
C8 C7 C8 3(2) . 5_558
C8 C8 C7 169(9) 5_558 .
C8 C8 C7 8(7) 5_558 5_558
C7 C8 C7 177(2) . 5_558
C8 C8 H8A 90.4 5_558 .
C7 C8 H8A 96.2 . .
C7 C8 H8A 85.4 5_558 .
C8 C8 H8B 49.1 5_558 .
C7 C8 H8B 120.1 . .
C7 C8 H8B 57.3 5_558 .
H8A C8 H8B 118.2 . .

loop_
_geom_bond_atom_site_label_1
_geom_bond_atom_site_label_2
_geom_bond_distance
_geom_bond_site_symmetry_2
Dy1 O1 2.225(3) .
Dy1 O1 2.256(3) 5_657
Dy1 O2 2.380(2) 6
Dy1 O2 2.380(2) .
Dy1 N1 2.489(4) .
Dy1 Cl1 2.6826(10) .
Dy1 Cl1 2.6826(10) 6
Dy1 Dy1 3.6907(7) 5_657
O1 C1 1.436(5) .
O1 Dy1 2.256(3) 5_657
O2 C3 1.462(4) .
O2 H2O 0.8501 .
C1 C2 1.524(4) 6
C1 C2 1.524(4) .
C1 H1 1.0000 .
C2 C3 1.519(4) .
C2 H2A 0.9900 .
C2 H2B 0.9900 .
C3 C4 1.527(4) .
C3 H3 1.0000 .
C4 C3 1.527(4) 6
C4 H4A 0.9900 .
C4 H4B 0.9900 .
N1 C5 1.168(8) .
N1 H1WA 0.8534 .
N1 H1WB 0.8526 .
C5 C6 1.482(12) .
C5 H1WA 1.1615 .
C5 H1WB 1.2286 .
C6 C6 1.839(18) 5_557
C6 H6A 0.9600 .
C6 H6B 0.9600 .
N2 C7 1.150(13) .
C7 C8 1.46(3) .
C7 C8 1.91(3) 5_558
C8 C8 0.46(4) 5_558
C8 C7 1.91(3) 5_558
C8 H8A 0.9600 .
C8 H8B 0.9600 .

loop_
_geom_hbond_atom_site_label_D
_geom_hbond_atom_site_label_H
_geom_hbond_atom_site_label_A
_geom_hbond_distance_DH
_geom_hbond_distance_HA
_geom_hbond_distance_DA
_geom_hbond_angle_DHA
_geom_hbond_site_symmetry_A
O2 H2O Cl1 0.85 2.24 3.091(2) 179.8 7_557
O1W H1WB N2 0.85 2.08 2.792(11) 140.3 .
